data_4130194
loop_
_publ_author_name
'White, Paul B.'
'Jaworski, Jonathan N.'
'Fry, Charles G.'
'Dolinar, Brian S.'
'Guzei, Ilia A.'
'Stahl, Shannon S.'

_publ_section_title
;
 Structurally Diverse Diazafluorene-Ligated Palladium(II) Complexes and
 Their Implications for Aerobic Oxidation Reactions.
;
_journal_issue 14
_journal_name_full 'Journal of the American Chemical Society'
_journal_page_first 4869
_journal_page_last 4880
_journal_paper_doi 10.1021/jacs.6b01188
_journal_volume 138
_journal_year 2016
_chemical_formula_moiety 'C19 H6 F12 N2 O9 Pd2, 2(C2 H F3 O2)'
_chemical_formula_sum 'C23 H8 F18 N2 O13 Pd2'
_chemical_formula_weight 1075.11
_space_group_crystal_system monoclinic
_space_group_IT_number 14
_space_group_name_Hall '-P 2yn'
_space_group_name_H-M_alt 'P 1 21/n 1'
_atom_sites_solution_hydrogens mixed
_audit_creation_date 2016-01-29
_audit_creation_method
;
Olex2 1.2-dev
(compiled 2016.01.25 svn.r3250 for OlexSys, GUI svn.r5148)
;
_cell_angle_alpha 90
_cell_angle_beta 115.105(6)
_cell_angle_gamma 90
_cell_formula_units_Z 4
_cell_length_a 14.8547(16)
_cell_length_b 16.258(3)
_cell_length_c 15.2201(13)
_cell_measurement_reflns_used 9893
_cell_measurement_temperature 200
_cell_measurement_theta_max 73.008
_cell_measurement_theta_min 3.484
_cell_volume 3328.5(8)
_computing_cell_refinement 'SAINT+ Ver. 2015.9-0 (Bruker-AXS, 2015)'
_computing_data_collection 'APEX3 Ver. 2015.9-0 (Bruker-AXS, 2015)'
_computing_data_reduction 'SAINT+ Ver. 2015.9-0 (Bruker-AXS, 2015)'
_computing_molecular_graphics 'Olex2 (Dolomanov et al., 2009)'
_computing_publication_material 'Olex2 (Dolomanov et al., 2009)'
_computing_structure_refinement 'ShelXL (Sheldrick, 2015)'
_computing_structure_solution 'ShelXS (Sheldrick, 2008)'
_diffrn_ambient_temperature 200
_diffrn_detector_area_resol_mean 7.9
_diffrn_detector_type 'CCD area detector'
_diffrn_measured_fraction_theta_full 0.998
_diffrn_measured_fraction_theta_max 0.982
_diffrn_measurement_device 'three-circle diffractometer'
_diffrn_measurement_device_type 'Bruker SMART APEX2 area detector'
_diffrn_measurement_method '0.60\% \w and 0.6\% \f scans'
_diffrn_radiation_collimation '0.5 mm double-pinhole'
_diffrn_radiation_monochromator 'equatorially mounted graphite'
_diffrn_radiation_probe x-ray
_diffrn_radiation_type CuK\a
_diffrn_radiation_wavelength 1.54178
_diffrn_reflns_av_R_equivalents 0.0380
_diffrn_reflns_av_unetI/netI 0.0189
_diffrn_reflns_Laue_measured_fraction_full 0.998
_diffrn_reflns_Laue_measured_fraction_max 0.982
_diffrn_reflns_limit_h_max 18
_diffrn_reflns_limit_h_min -18
_diffrn_reflns_limit_k_max 19
_diffrn_reflns_limit_k_min -17
_diffrn_reflns_limit_l_max 18
_diffrn_reflns_limit_l_min -17
_diffrn_reflns_number 56440
_diffrn_reflns_point_group_measured_fraction_full 0.998
_diffrn_reflns_point_group_measured_fraction_max 0.982
_diffrn_reflns_theta_full 67.679
_diffrn_reflns_theta_max 73.260
_diffrn_reflns_theta_min 3.484
_diffrn_source 'sealed X-ray tube'
_diffrn_source_type 'Siemens, K FFCU 2K 90'
_exptl_absorpt_coefficient_mu 10.303
_exptl_absorpt_correction_T_max 0.1964
_exptl_absorpt_correction_T_min 0.0728
_exptl_absorpt_correction_type multi-scan
_exptl_absorpt_process_details 'SADABS-2014/5 (Krause et al., 2015) was used for absorption correction.'
_exptl_crystal_colour 'reddish orange'
_exptl_crystal_colour_modifier reddish
_exptl_crystal_colour_primary orange
_exptl_crystal_density_diffrn 2.145
_exptl_crystal_density_method 'not measured'
_exptl_crystal_description block
_exptl_crystal_F_000 2072
_exptl_crystal_size_max 0.3
_exptl_crystal_size_mid 0.1
_exptl_crystal_size_min 0.1
_refine_diff_density_max 1.212
_refine_diff_density_min -0.566
_refine_diff_density_rms 0.086
_refine_ls_extinction_method none
_refine_ls_goodness_of_fit_ref 1.021
_refine_ls_hydrogen_treatment constr
_refine_ls_matrix_type full
_refine_ls_number_parameters 774
_refine_ls_number_reflns 6565
_refine_ls_number_restraints 935
_refine_ls_restrained_S_all 1.028
_refine_ls_R_factor_all 0.0429
_refine_ls_R_factor_gt 0.0360
_refine_ls_shift/su_max 0.001
_refine_ls_shift/su_mean 0.000
_refine_ls_structure_factor_coef Fsqd
_refine_ls_weighting_details 'w=1/[\s^2^(Fo^2^)+(0.0645P)^2^+3.3899P] where P=(Fo^2^+2Fc^2^)/3'
_refine_ls_weighting_scheme calc
_refine_ls_wR_factor_gt 0.0972
_refine_ls_wR_factor_ref 0.1030
_reflns_Friedel_coverage 0.000
_reflns_number_gt 5648
_reflns_number_total 6565
_reflns_threshold_expression 'I > 2\s(I)'
_cod_data_source_file ja6b01188_si_002.cif
_cod_data_source_block Structure-I
_cod_original_cell_volume 3328.5(7)
_cod_database_code 4130194
_shelx_space_group_comment
;
The symmetry employed for this shelxl refinement is uniquely defined
by the following loop, which should always be used as a source of
symmetry information in preference to the above space-group names.
They are only intended as comments.
;
_olex2_refinement_description
;
1. Fixed Uiso
 At 1.2 times of:
  All C(H) groups
 At 1.5 times of:
  All O(H) groups
2. Restrained distances
 F4-F5 = F4-F6 = F5-F6
 2.125 with sigma of 0.02
 C17A-F7A = C17A-F8A = C17A-F9A
 1.328 with sigma of 0.001
 F7-F8 = F7-F9 = F8-F9
 2.125 with sigma of 0.02
 F7A-F8A = F7A-F9A = F8A-F9A
 2.125 with sigma of 0.02
 C2S-F1S = C2S-F2S = C2S-F3S
 1.328 with sigma of 0.001
 F1S-F2S = F1S-F3S = F2S-F3S
 2.125 with sigma of 0.02
 C4SA-F4SA = C4SA-F5SA = C4SA-F6SA
 1.328 with sigma of 0.001
 F4S-F5S = F4S-F6S = F5S-F6S
 2.125 with sigma of 0.02
 F4SA-F5SA = F4SA-F6SA = F5SA-F6SA
 2.125 with sigma of 0.02
 C15-F4 = C15-F5 = C15-F6
 1.328 with sigma of 0.001
 C17-F7 = C17-F8 = C17-F9
 1.328 with sigma of 0.001
 C4S-F4S = C4S-F5S = C4S-F6S
 1.328 with sigma of 0.001
 C15A-F4A = C15A-F5A = C15A-F6A
 1.328 with sigma of 0.001
 F4A-F5A = F4A-F6A = F5A-F6A
 2.125 with sigma of 0.02
 C2SA-F1SA = C2SA-F2SA = C2SA-F3SA
 1.328 with sigma of 0.001
 F1SA-F2SA = F1SA-F3SA = F2SA-F3SA
 2.125 with sigma of 0.02
 F10A-F11A = F10A-F12A = F11A-F12A = F10B-F11B = F10B-F12B = F11B-F12B = F10-
 F11 = F10-F12 = F11-F12
 2.125 with sigma of 0.02
 C19-F10A = C19-F11A = C19-F12A = C19-F10B = C19-F11B = C19-F12B = C19-F10 =
 C19-F11 = C19-F12
 1.328 with sigma of 0.001
 F1-F2 = F1-F3 = F2-F3 = F1A-F2A = F1A-F3A = F2A-F3A = F1B-F2B = F1B-F3B = F2B-
 F3B
 2.125 with sigma of 0.02
 C13-F1B = C13-F2B = C13-F3B = C13-F1 = C13-F2 = C13-F3 = C13-F1A = C13-F2A =
 C13-F3A
 1.328 with sigma of 0.001
 C16-F7 \\sim C16-F8 \\sim C16-F9 \\sim C16-F7A \\sim C16-F8A \\sim C16-F9A
 with sigma of 0.1
 C1S-F1S \\sim C1S-F2S \\sim C1S-F3S
 with sigma of 0.1
 C3SA-F4SA \\sim C3SA-F5SA \\sim C3SA-F6SA
 with sigma of 0.1
 C3S-F4S \\sim C3S-F5S \\sim C3S-F6S
 with sigma of 0.1
 C14-F4 \\sim C14-F5 \\sim C14-F6 \\sim C14-F4A \\sim C14-F5A \\sim C14-F6A
 with sigma of 0.1
 C15A-C14 \\sim C15-C14 \\sim C17A-C16 \\sim C17-C16
 with sigma of 0.02
 C1SA-F1SA \\sim C1SA-F2SA \\sim C1SA-F3SA
 with sigma of 0.1
 C18-F10A \\sim C18-F11A \\sim C18-F12A \\sim C18-F10B \\sim C18-F11B \\sim
C18-F12B \\sim C18-F10 ~
 C18-F11 \\sim C18-F12
 with sigma of 0.1
 C12-F1B \\sim C12-F2B \\sim C12-F3B \\sim C12-F1 \\sim C12-F2 \\sim C12-F3
\\sim C12-F1A \\sim C12-F2A ~
 C12-F3A
 with sigma of 0.1
3. Rigid body (RIGU) restrains
 All non-hydrogen atoms
 with sigma for 1-2 distances of 0.004 and sigma for 1-3 distances of 0.004
4. Others
 1*[Sof(F10)+Sof(F11)+Sof(F12)]+1*[Sof(F10A)+Sof(F11A)+Sof(F12A)]+1*[Sof(F10B)+
 Sof(F11B)+Sof(F12B)]=1 with esd of 0
 1*[Sof(F1)+Sof(F2)+Sof(F3)]+1*[Sof(F1A)+Sof(F2A)+Sof(F3A)]+1*[Sof(F1B)+
 Sof(F2B)+Sof(F3B)]=1 with esd of 0
 Sof(F1)=Sof(F2)=Sof(F3)=FVAR(1)
 Sof(F1A)=Sof(F2A)=Sof(F3A)=FVAR(2)
 Sof(F1B)=Sof(F2B)=Sof(F3B)=FVAR(3)
 Sof(C15A)=Sof(F4A)=Sof(F5A)=Sof(F6A)=1-FVAR(4)
 Sof(C15)=Sof(F4)=Sof(F5)=Sof(F6)=FVAR(4)
 Sof(C17A)=Sof(F7A)=Sof(F8A)=Sof(F9A)=1-FVAR(5)
 Sof(C17)=Sof(F7)=Sof(F8)=Sof(F9)=FVAR(5)
 Sof(F10)=Sof(F11)=Sof(F12)=FVAR(6)
 Sof(F10A)=Sof(F11A)=Sof(F12A)=FVAR(7)
 Sof(F10B)=Sof(F11B)=Sof(F12B)=FVAR(8)
 Sof(O1SA)=Sof(O2SA)=Sof(H2SA)=Sof(C1SA)=Sof(C2SA)=Sof(F1SA)=Sof(F2SA)=
 Sof(F3SA)=1-FVAR(9)
 Sof(O1S)=Sof(O2S)=Sof(H2S)=Sof(C1S)=Sof(C2S)=Sof(F1S)=Sof(F2S)=Sof(F3S)=FVAR(9)
 Sof(O3SA)=Sof(O4SA)=Sof(H4SA)=Sof(C3SA)=Sof(C4SA)=Sof(F4SA)=Sof(F5SA)=
 Sof(F6SA)=1-FVAR(10)
 Sof(O3S)=Sof(O4S)=Sof(H4S)=Sof(C3S)=Sof(C4S)=Sof(F4S)=Sof(F5S)=Sof(F6S)=
 FVAR(10)
 Uiso(O3SA)=Uiso(O4SA)=Uiso(C3SA)=Uiso(C4SA)=Uiso(F4SA)=Uiso(F5SA)=Uiso(F6SA)=
 FVAR(11)
5.a Free rotating group:
 O1S(O2S,H2S,C1S,C2S), O1SA(O2SA,H2SA,C1SA,C2SA), O3S(O4S,H4S,C3S,C4S),
 O3SA(O4SA,H4SA,C3SA,C4SA)
5.b Aromatic/amide H refined with riding coordinates:
 C1(H1), C2(H2), C3(H3), C9(H9), C10(H10), C11(H11)
;
_shelx_shelxl_version_number 2014/7
_olex2_submission_special_instructions 'No special instructions were received'

loop_
_space_group_symop_operation_xyz
'x, y, z'
'-x+1/2, y+1/2, -z+1/2'
'-x, -y, -z'
'x-1/2, -y-1/2, z-1/2'

loop_
_atom_site_label
_atom_site_type_symbol
_atom_site_fract_x
_atom_site_fract_y
_atom_site_fract_z
_atom_site_U_iso_or_equiv
_atom_site_adp_type
_atom_site_occupancy
_atom_site_site_symmetry_order
_atom_site_calc_flag
_atom_site_refinement_flags_posn
_atom_site_refinement_flags_adp
_atom_site_refinement_flags_occupancy
_atom_site_disorder_assembly
_atom_site_disorder_group
Pd1 Pd 0.34236(2) 0.65677(2) 0.18867(2) 0.04115(10) Uani 1 1 d . U . . .
Pd2 Pd 0.46496(2) 0.59022(2) 0.11314(2) 0.04430(10) Uani 1 1 d . U . . .
O1 O 0.3061(2) 0.26409(18) 0.2581(2) 0.0610(8) Uani 1 1 d . U . . .
N1 N 0.2890(2) 0.55230(19) 0.2159(2) 0.0429(7) Uani 1 1 d . U . . .
N2 N 0.4556(2) 0.47304(19) 0.1475(2) 0.0437(7) Uani 1 1 d . U . . .
C1 C 0.2139(3) 0.5645(3) 0.2429(3) 0.0505(9) Uani 1 1 d . U . . .
H1 H 0.1922 0.6193 0.2443 0.061 Uiso 1 1 calc R . . . .
C2 C 0.1679(4) 0.5019(3) 0.2682(4) 0.0571(10) Uani 1 1 d . U . . .
H2 H 0.1149 0.5135 0.2856 0.068 Uiso 1 1 calc R . . . .
C3 C 0.1989(3) 0.4223(3) 0.2684(3) 0.0530(10) Uani 1 1 d . U . . .
H3 H 0.1691 0.3777 0.2865 0.064 Uiso 1 1 calc R . . . .
C4 C 0.2755(3) 0.4104(2) 0.2412(3) 0.0470(9) Uani 1 1 d . U . . .
C5 C 0.3191(3) 0.4748(2) 0.2132(3) 0.0417(8) Uani 1 1 d . U . . .
C6 C 0.3240(3) 0.3314(2) 0.2365(3) 0.0487(9) Uani 1 1 d . U . . .
C7 C 0.3994(3) 0.3539(2) 0.2001(3) 0.0475(9) Uani 1 1 d . U . . .
C8 C 0.3968(3) 0.4387(2) 0.1844(3) 0.0425(8) Uani 1 1 d . U . . .
C9 C 0.4625(4) 0.3032(3) 0.1801(3) 0.0576(10) Uani 1 1 d . U . . .
H9 H 0.4640 0.2456 0.1909 0.069 Uiso 1 1 calc R . . . .
C10 C 0.5234(4) 0.3392(3) 0.1437(4) 0.0626(11) Uani 1 1 d . U . . .
H10 H 0.5686 0.3066 0.1294 0.075 Uiso 1 1 calc R . . . .
C11 C 0.5183(3) 0.4231(3) 0.1282(3) 0.0543(10) Uani 1 1 d . U . . .
H11 H 0.5606 0.4470 0.1028 0.065 Uiso 1 1 calc R . . . .
O2 O 0.2405(2) 0.64822(17) 0.0488(2) 0.0499(6) Uani 1 1 d . U . . .
O3 O 0.3373(2) 0.58084(18) -0.0088(2) 0.0520(7) Uani 1 1 d . U . . .
C12 C 0.2586(3) 0.6139(2) -0.0149(3) 0.0481(9) Uani 1 1 d D U . . .
C13 C 0.1731(3) 0.61467(19) -0.1169(3) 0.0636(11) Uani 1 1 d D U . . .
F1B F 0.1084(15) 0.6756(12) -0.133(2) 0.067(6) Uani 0.105(3) 1 d D U P A 3
F2B F 0.1241(18) 0.5442(8) -0.146(2) 0.069(6) Uani 0.105(3) 1 d D U P A 3
F3B F 0.2160(15) 0.628(2) -0.1766(13) 0.075(6) Uani 0.105(3) 1 d D U P A 3
F1 F 0.1501(8) 0.6910(3) -0.1499(8) 0.071(2) Uani 0.572(3) 1 d D U P A 1
F2 F 0.0918(5) 0.5804(5) -0.1172(8) 0.083(2) Uani 0.572(3) 1 d D U P A 1
F3 F 0.1973(9) 0.5715(6) -0.1778(7) 0.085(3) Uani 0.572(3) 1 d D U P A 1
F1A F 0.1801(13) 0.6835(5) -0.1605(12) 0.072(4) Uani 0.323(3) 1 d D U P A 2
F2A F 0.0851(7) 0.6149(9) -0.1138(13) 0.079(4) Uani 0.323(3) 1 d D U P A 2
F3A F 0.1723(15) 0.5517(8) -0.1728(13) 0.071(4) Uani 0.323(3) 1 d D U P A 2
O4 O 0.3939(2) 0.76442(16) 0.1571(2) 0.0507(6) Uani 1 1 d . U . . .
O5 O 0.4772(2) 0.70863(18) 0.0778(2) 0.0562(7) Uani 1 1 d . U . . .
C14 C 0.4440(3) 0.7666(3) 0.1096(3) 0.0492(9) Uani 1 1 d D U . . .
C15 C 0.4895(9) 0.8487(6) 0.0976(10) 0.063(4) Uani 0.308(16) 1 d D U P B 1
F4 F 0.4583(15) 0.9110(6) 0.1339(16) 0.088(5) Uani 0.308(16) 1 d D U P B 1
F5 F 0.4648(19) 0.8678(18) 0.0054(10) 0.071(5) Uani 0.308(16) 1 d D U P B 1
F6 F 0.5881(9) 0.8519(10) 0.1418(11) 0.073(4) Uani 0.308(16) 1 d D U P B 1
C15A C 0.4652(4) 0.8526(3) 0.0828(4) 0.0556(18) Uani 0.692(16) 1 d D U P B 2
F4A F 0.3965(6) 0.9074(3) 0.0764(6) 0.077(2) Uani 0.692(16) 1 d D U P B 2
F5A F 0.4733(7) 0.8517(8) -0.0008(4) 0.0575(18) Uani 0.692(16) 1 d D U P B 2
F6A F 0.5514(7) 0.8782(5) 0.1511(5) 0.104(3) Uani 0.692(16) 1 d D U P B 2
O6 O 0.4335(2) 0.67536(17) 0.3275(2) 0.0525(7) Uani 1 1 d . U . . .
O7 O 0.4982(2) 0.54883(19) 0.3605(2) 0.0601(8) Uani 1 1 d . U . . .
C16 C 0.4923(3) 0.6197(3) 0.3794(3) 0.0533(9) Uani 1 1 d D U . . .
C17 C 0.5667(5) 0.6506(3) 0.4787(5) 0.067(2) Uani 0.602(10) 1 d D U P C 1
F7 F 0.5401(8) 0.6259(7) 0.5474(5) 0.124(4) Uani 0.602(10) 1 d D U P C 1
F8 F 0.5754(6) 0.7318(3) 0.4872(6) 0.095(3) Uani 0.602(10) 1 d D U P C 1
F9 F 0.6582(5) 0.6220(6) 0.5051(5) 0.125(3) Uani 0.602(10) 1 d D U P C 1
C17A C 0.5490(7) 0.6509(5) 0.4827(6) 0.075(4) Uani 0.398(10) 1 d D U P C 2
F7A F 0.5887(10) 0.5902(6) 0.5457(7) 0.098(4) Uani 0.398(10) 1 d D U P C 2
F8A F 0.5007(8) 0.6959(7) 0.5218(6) 0.109(4) Uani 0.398(10) 1 d D U P C 2
F9A F 0.6248(10) 0.6966(10) 0.4869(9) 0.127(5) Uani 0.398(10) 1 d D U P C 2
O8 O 0.5935(2) 0.6023(2) 0.2298(2) 0.0603(8) Uani 1 1 d . U . . .
O9 O 0.6746(3) 0.5921(2) 0.1365(3) 0.0756(10) Uani 1 1 d . U . . .
C18 C 0.6703(4) 0.6024(3) 0.2142(4) 0.0618(11) Uani 1 1 d D U . . .
C19 C 0.7657(3) 0.6185(2) 0.3049(3) 0.0820(14) Uani 1 1 d D U . . .
F10 F 0.8306(6) 0.5577(5) 0.3216(8) 0.101(3) Uani 0.593(3) 1 d D U P D 1
F11 F 0.7501(6) 0.6303(8) 0.3837(4) 0.101(3) Uani 0.593(3) 1 d D U P D 1
F12 F 0.8050(7) 0.6886(4) 0.2927(7) 0.105(2) Uani 0.593(3) 1 d D U P D 1
F10A F 0.7972(15) 0.5481(6) 0.3522(13) 0.084(5) Uani 0.214(3) 1 d D U P D 2
F11A F 0.7595(17) 0.6709(11) 0.3690(12) 0.086(5) Uani 0.214(3) 1 d D U P D 2
F12A F 0.8413(11) 0.6464(17) 0.2886(13) 0.102(5) Uani 0.214(3) 1 d D U P D 2
F10B F 0.7646(18) 0.5778(16) 0.3800(10) 0.103(6) Uani 0.193(3) 1 d D U P D 3
F11B F 0.7857(18) 0.6971(5) 0.3290(19) 0.091(6) Uani 0.193(3) 1 d D U P D 3
F12B F 0.8438(11) 0.5894(16) 0.2938(18) 0.089(6) Uani 0.193(3) 1 d D U P D 3
O1S O 0.0684(4) 0.3672(5) -0.1688(3) 0.119(3) Uani 0.720(6) 1 d . U P E 1
O2S O 0.2127(3) 0.4056(4) -0.0436(4) 0.0746(15) Uani 0.720(6) 1 d G U P E 1
H2S H 0.2385 0.4024 -0.0928 0.112 Uiso 0.720(6) 1 d G . P E 1
C1S C 0.1161(2) 0.3859(2) -0.0853(3) 0.076(2) Uani 0.720(6) 1 d DG U P E 1
C2S C 0.0722(3) 0.3903(3) -0.0094(3) 0.082(2) Uani 0.720(6) 1 d DG U P E 1
F1S F -0.0255(3) 0.3806(5) -0.0554(5) 0.114(2) Uani 0.720(6) 1 d D U P E 1
F2S F 0.0928(4) 0.4633(3) 0.0338(4) 0.0983(16) Uani 0.720(6) 1 d D U P E 1
F3S F 0.1117(5) 0.3305(5) 0.0551(4) 0.107(2) Uani 0.720(6) 1 d D U P E 1
O1SA O 0.2186(8) 0.4292(8) 0.0101(7) 0.090(5) Uani 0.280(6) 1 d . U P E 3
O2SA O 0.1577(9) 0.3693(9) -0.1387(7) 0.083(4) Uani 0.280(6) 1 d G U P E 3
H2SA H 0.2145 0.3965 -0.1426 0.124 Uiso 0.280(6) 1 d G . P E 3
C1SA C 0.1586(6) 0.3872(5) -0.0523(6) 0.067(4) Uani 0.280(6) 1 d DG U P E 3
C2SA C 0.0693(8) 0.3452(8) -0.0430(9) 0.100(5) Uani 0.280(6) 1 d DG U P E 3
F1SA F 0.0747(15) 0.3534(14) 0.0459(9) 0.118(7) Uani 0.280(6) 1 d D U P E 3
F2SA F 0.0616(14) 0.2667(8) -0.0696(15) 0.155(7) Uani 0.280(6) 1 d D U P E 3
F3SA F -0.0166(11) 0.3782(14) -0.1032(13) 0.144(7) Uani 0.280(6) 1 d D U P E 3
O3S O 0.6500(7) 0.4034(5) 0.3394(3) 0.152(5) Uani 0.603(8) 1 d . U P F 1
O4S O 0.6507(5) 0.4544(4) 0.4786(5) 0.092(2) Uani 0.603(8) 1 d G U P F 1
H4S H 0.5977 0.4895 0.4337 0.138 Uiso 0.603(8) 1 d G . P F 1
C3S C 0.6815(4) 0.4050(3) 0.4264(3) 0.074(2) Uani 0.603(8) 1 d DG U P F 1
C4S C 0.7659(4) 0.3481(3) 0.4950(4) 0.082(3) Uani 0.603(8) 1 d DG U P F 1
F4S F 0.8493(5) 0.3877(5) 0.5492(6) 0.122(3) Uani 0.603(8) 1 d D U P F 1
F5S F 0.7867(7) 0.2912(4) 0.4440(6) 0.132(3) Uani 0.603(8) 1 d D U P F 1
F6S F 0.7461(6) 0.3121(5) 0.5631(6) 0.136(3) Uani 0.603(8) 1 d D U P F 1
O3SA O 0.6676(10) 0.4199(9) 0.5430(9) 0.142(3) Uiso 0.397(8) 1 d . U P F 2
O4SA O 0.6280(10) 0.4420(9) 0.3835(9) 0.142(3) Uiso 0.397(8) 1 d G U P F 2
H4SA H 0.5769 0.4775 0.3878 0.213 Uiso 0.397(8) 1 d G . P F 2
C3SA C 0.6804(7) 0.4086(5) 0.4710(7) 0.142(3) Uiso 0.397(8) 1 d DG U P F 2
C4SA C 0.7625(9) 0.3517(7) 0.4675(9) 0.142(3) Uiso 0.397(8) 1 d DG U P F 2
F4SA F 0.8435(12) 0.3984(9) 0.5031(12) 0.142(3) Uiso 0.397(8) 1 d D U P F 2
F5SA F 0.7592(11) 0.3257(9) 0.3834(9) 0.142(3) Uiso 0.397(8) 1 d D U P F 2
F6SA F 0.7712(11) 0.2840(8) 0.5192(10) 0.142(3) Uiso 0.397(8) 1 d D U P F 2

loop_
_atom_site_aniso_label
_atom_site_aniso_U_11
_atom_site_aniso_U_22
_atom_site_aniso_U_33
_atom_site_aniso_U_23
_atom_site_aniso_U_13
_atom_site_aniso_U_12
Pd1 0.05168(17) 0.03216(15) 0.04268(16) 0.00164(10) 0.02298(13) 0.00167(10)
Pd2 0.04818(17) 0.04127(17) 0.04641(17) 0.00042(11) 0.02293(13) 0.00200(11)
O1 0.075(2) 0.0364(15) 0.075(2) 0.0047(13) 0.0343(17) 0.0009(13)
N1 0.0490(17) 0.0346(15) 0.0458(17) 0.0001(12) 0.0208(14) -0.0014(12)
N2 0.0476(16) 0.0401(16) 0.0416(16) -0.0012(12) 0.0170(14) 0.0038(12)
C1 0.061(2) 0.0364(19) 0.062(3) 0.0027(17) 0.034(2) 0.0026(16)
C2 0.070(3) 0.046(2) 0.070(3) -0.0011(19) 0.044(2) -0.0036(18)
C3 0.062(2) 0.043(2) 0.061(3) 0.0021(17) 0.033(2) -0.0054(17)
C4 0.056(2) 0.0369(19) 0.046(2) 0.0005(15) 0.0198(18) -0.0020(15)
C5 0.0470(19) 0.0361(18) 0.0399(18) -0.0002(14) 0.0164(16) -0.0013(14)
C6 0.057(2) 0.0343(19) 0.049(2) -0.0004(15) 0.0160(18) 0.0001(15)
C7 0.051(2) 0.0387(19) 0.046(2) -0.0015(15) 0.0135(17) 0.0017(15)
C8 0.0460(19) 0.0378(18) 0.0385(18) -0.0025(14) 0.0128(15) 0.0027(14)
C9 0.066(3) 0.039(2) 0.065(3) -0.0040(18) 0.025(2) 0.0090(18)
C10 0.068(3) 0.050(2) 0.072(3) -0.002(2) 0.031(2) 0.0144(19)
C11 0.055(2) 0.055(2) 0.056(2) -0.0004(18) 0.026(2) 0.0095(18)
O2 0.0513(15) 0.0513(16) 0.0426(14) 0.0043(11) 0.0157(12) 0.0081(12)
O3 0.0557(16) 0.0528(17) 0.0443(15) -0.0008(12) 0.0182(13) 0.0076(12)
C12 0.055(2) 0.039(2) 0.048(2) 0.0018(15) 0.0194(16) -0.0009(15)
C13 0.066(2) 0.058(2) 0.052(2) 0.0020(18) 0.0108(19) 0.0086(19)
F1B 0.066(10) 0.065(10) 0.051(12) 0.000(8) 0.006(8) 0.009(8)
F2B 0.069(11) 0.063(8) 0.062(13) -0.010(7) 0.015(9) 0.001(7)
F3B 0.073(11) 0.087(15) 0.050(9) 0.000(9) 0.012(8) 0.000(10)
F1 0.085(6) 0.061(3) 0.059(4) 0.013(3) 0.022(4) 0.021(3)
F2 0.068(4) 0.079(6) 0.076(5) -0.002(5) 0.004(3) -0.011(3)
F3 0.089(6) 0.089(6) 0.054(4) -0.023(4) 0.008(3) 0.025(5)
F1A 0.088(10) 0.054(5) 0.054(6) 0.009(4) 0.011(6) 0.008(5)
F2A 0.061(5) 0.089(11) 0.068(7) -0.009(8) 0.009(4) 0.005(5)
F3A 0.081(9) 0.056(5) 0.057(6) -0.007(4) 0.012(6) -0.003(5)
O4 0.0689(18) 0.0361(14) 0.0555(16) 0.0027(11) 0.0344(14) 0.0000(12)
O5 0.0697(19) 0.0443(15) 0.0655(18) 0.0032(13) 0.0394(16) -0.0021(13)
C14 0.057(2) 0.045(2) 0.047(2) 0.0018(15) 0.0229(18) -0.0034(16)
C15 0.079(7) 0.046(6) 0.072(8) 0.002(5) 0.041(6) -0.012(5)
F4 0.128(12) 0.045(5) 0.131(12) -0.003(6) 0.094(10) -0.012(6)
F5 0.091(10) 0.053(10) 0.080(7) 0.013(5) 0.047(6) 0.002(6)
F6 0.079(6) 0.067(8) 0.077(7) -0.006(5) 0.037(5) -0.022(5)
C15A 0.070(4) 0.050(3) 0.047(3) 0.003(2) 0.025(3) -0.007(3)
F4A 0.120(5) 0.041(2) 0.096(5) 0.014(2) 0.071(4) 0.008(2)
F5A 0.066(3) 0.056(5) 0.054(3) 0.012(2) 0.029(2) 0.004(2)
F6A 0.117(6) 0.082(5) 0.070(3) 0.012(3) -0.001(4) -0.047(4)
O6 0.0706(18) 0.0414(15) 0.0429(14) -0.0025(11) 0.0216(13) -0.0030(12)
O7 0.0676(19) 0.0486(17) 0.0562(17) -0.0003(13) 0.0185(15) 0.0046(14)
C16 0.061(2) 0.048(2) 0.047(2) 0.0005(16) 0.0196(18) -0.0055(17)
C17 0.068(4) 0.068(5) 0.053(4) -0.001(3) 0.015(3) -0.014(4)
F7 0.147(8) 0.172(9) 0.056(4) -0.020(5) 0.045(5) -0.079(7)
F8 0.089(5) 0.069(3) 0.087(4) -0.015(3) -0.001(4) -0.013(3)
F9 0.083(4) 0.169(8) 0.080(4) -0.029(5) -0.006(3) 0.017(4)
C17A 0.094(7) 0.063(7) 0.048(5) -0.003(4) 0.013(5) -0.004(5)
F7A 0.125(9) 0.084(6) 0.051(5) 0.002(4) 0.004(5) 0.017(5)
F8A 0.136(8) 0.117(8) 0.047(4) -0.018(5) 0.012(4) 0.026(6)
F9A 0.140(9) 0.142(11) 0.084(7) -0.036(8) 0.033(7) -0.076(8)
O8 0.0537(17) 0.064(2) 0.0576(18) -0.0048(14) 0.0185(14) -0.0048(14)
O9 0.0564(19) 0.089(3) 0.083(2) -0.0172(19) 0.0307(18) -0.0030(17)
C18 0.055(2) 0.051(2) 0.075(3) -0.009(2) 0.023(2) -0.0036(18)
C19 0.058(3) 0.085(3) 0.087(3) -0.024(2) 0.015(2) -0.004(2)
F10 0.065(4) 0.094(5) 0.110(7) -0.018(4) 0.004(4) 0.017(4)
F11 0.074(4) 0.122(7) 0.083(4) -0.034(4) 0.009(3) 0.002(5)
F12 0.091(5) 0.085(4) 0.127(6) -0.047(4) 0.034(4) -0.030(4)
F10A 0.061(10) 0.081(7) 0.090(9) -0.020(6) 0.012(7) 0.013(6)
F11A 0.086(11) 0.063(9) 0.090(9) -0.021(7) 0.020(8) -0.001(8)
F12A 0.075(8) 0.121(13) 0.097(10) -0.031(10) 0.023(8) -0.029(8)
F10B 0.086(13) 0.114(13) 0.087(8) -0.012(8) 0.017(7) -0.016(10)
F11B 0.081(12) 0.088(7) 0.097(14) -0.032(7) 0.032(10) -0.010(6)
F12B 0.071(7) 0.085(13) 0.093(12) -0.014(10) 0.016(7) 0.010(8)
O1S 0.084(4) 0.169(7) 0.092(4) -0.033(4) 0.026(3) -0.037(4)
O2S 0.057(3) 0.091(4) 0.073(3) -0.007(3) 0.024(3) -0.009(2)
C1S 0.062(4) 0.071(5) 0.080(4) 0.001(3) 0.017(3) -0.010(3)
C2S 0.059(4) 0.098(5) 0.081(4) 0.012(4) 0.022(3) -0.007(3)
F1S 0.062(3) 0.166(6) 0.103(4) 0.033(4) 0.023(3) -0.012(3)
F2S 0.090(3) 0.113(4) 0.094(3) -0.001(3) 0.041(3) 0.008(3)
F3S 0.077(4) 0.136(5) 0.091(4) 0.038(3) 0.020(3) -0.009(3)
O1SA 0.079(8) 0.128(12) 0.063(7) -0.005(7) 0.029(6) -0.038(8)
O2SA 0.066(8) 0.107(11) 0.071(7) -0.013(6) 0.026(6) -0.023(7)
C1SA 0.049(8) 0.081(10) 0.063(7) 0.008(6) 0.017(6) 0.005(7)
C2SA 0.069(8) 0.137(11) 0.101(10) -0.018(8) 0.044(7) -0.036(8)
F1SA 0.106(14) 0.150(16) 0.116(10) -0.015(9) 0.065(9) -0.033(10)
F2SA 0.148(12) 0.146(10) 0.204(16) -0.039(9) 0.107(12) -0.055(8)
F3SA 0.082(8) 0.214(15) 0.141(13) 0.013(11) 0.050(8) -0.020(8)
O3S 0.175(10) 0.172(10) 0.068(4) 0.006(4) 0.013(5) 0.073(8)
O4S 0.106(5) 0.090(5) 0.074(4) 0.016(3) 0.033(4) 0.029(4)
C3S 0.066(5) 0.059(5) 0.083(4) -0.006(3) 0.018(4) -0.005(3)
C4S 0.085(5) 0.073(5) 0.085(5) 0.008(4) 0.033(4) 0.021(4)
F4S 0.075(4) 0.171(7) 0.099(5) -0.014(5) 0.017(4) 0.029(4)
F5S 0.212(8) 0.093(5) 0.113(5) 0.001(4) 0.090(6) 0.042(5)
F6S 0.157(7) 0.147(6) 0.127(6) 0.063(5) 0.081(5) 0.070(5)

loop_
_atom_type_symbol
_atom_type_description
_atom_type_scat_dispersion_real
_atom_type_scat_dispersion_imag
_atom_type_scat_source
C C 0.0181 0.0091 'International Tables Vol C Tables 4.2.6.8 and 6.1.1.4'
H H 0.0000 0.0000 'International Tables Vol C Tables 4.2.6.8 and 6.1.1.4'
F F 0.0727 0.0534 'International Tables Vol C Tables 4.2.6.8 and 6.1.1.4'
N N 0.0311 0.0180 'International Tables Vol C Tables 4.2.6.8 and 6.1.1.4'
O O 0.0492 0.0322 'International Tables Vol C Tables 4.2.6.8 and 6.1.1.4'
Pd Pd 0.1215 3.9337 'International Tables Vol C Tables 4.2.6.8 and 6.1.1.4'

loop_
_geom_angle_atom_site_label_1
_geom_angle_atom_site_label_2
_geom_angle_atom_site_label_3
_geom_angle
N1 Pd1 Pd2 98.27(9)
N1 Pd1 O2 88.54(12)
N1 Pd1 O4 178.44(13)
O2 Pd1 Pd2 82.29(8)
O2 Pd1 O4 89.95(12)
O4 Pd1 Pd2 81.89(8)
O6 Pd1 Pd2 103.31(9)
O6 Pd1 N1 93.44(13)
O6 Pd1 O2 173.70(12)
O6 Pd1 O4 88.02(12)
N2 Pd2 Pd1 97.67(9)
N2 Pd2 O3 91.50(12)
N2 Pd2 O5 178.74(12)
O3 Pd2 Pd1 83.31(8)
O3 Pd2 O5 89.02(13)
O5 Pd2 Pd1 83.53(8)
O8 Pd2 Pd1 98.20(10)
O8 Pd2 N2 90.41(13)
O8 Pd2 O3 177.38(13)
O8 Pd2 O5 89.03(13)
C1 N1 Pd1 112.9(3)
C5 N1 Pd1 128.8(3)
C5 N1 C1 118.3(3)
C8 N2 Pd2 129.5(3)
C8 N2 C11 117.9(4)
C11 N2 Pd2 112.6(3)
N1 C1 H1 118.4
N1 C1 C2 123.3(4)
C2 C1 H1 118.4
C1 C2 H2 120.2
C1 C2 C3 119.6(4)
C3 C2 H2 120.2
C2 C3 H3 121.6
C2 C3 C4 116.7(4)
C4 C3 H3 121.6
C3 C4 C5 122.5(4)
C3 C4 C6 127.8(4)
C5 C4 C6 109.7(4)
N1 C5 C4 119.6(4)
N1 C5 C8 132.5(3)
C4 C5 C8 107.9(3)
O1 C6 C4 127.1(4)
O1 C6 C7 127.8(4)
C4 C6 C7 105.1(3)
C8 C7 C6 109.6(4)
C9 C7 C6 128.7(4)
C9 C7 C8 121.6(4)
N2 C8 C5 132.1(3)
N2 C8 C7 120.4(4)
C7 C8 C5 107.5(3)
C7 C9 H9 121.3
C10 C9 C7 117.4(4)
C10 C9 H9 121.3
C9 C10 H10 120.3
C9 C10 C11 119.4(4)
C11 C10 H10 120.3
N2 C11 C10 123.2(4)
N2 C11 H11 118.4
C10 C11 H11 118.4
C12 O2 Pd1 122.5(3)
C12 O3 Pd2 121.3(3)
O2 C12 O3 129.7(4)
O2 C12 C13 115.2(4)
O3 C12 C13 115.1(4)
F1B C13 C12 114.7(12)
F1B C13 F3B 105.9(12)
F2B C13 C12 115.3(12)
F2B C13 F1B 109.2(12)
F2B C13 F3B 105.5(12)
F3B C13 C12 105.2(10)
F1 C13 C12 111.1(6)
F1 C13 F2 107.6(6)
F1 C13 F3 109.5(6)
F2 C13 C12 111.1(5)
F3 C13 C12 110.4(6)
F3 C13 F2 106.9(7)
F1A C13 C12 107.9(9)
F1A C13 F2A 107.7(9)
F2A C13 C12 111.6(8)
F3A C13 C12 114.9(10)
F3A C13 F1A 108.1(9)
F3A C13 F2A 106.5(9)
C14 O4 Pd1 122.5(3)
C14 O5 Pd2 121.2(3)
O4 C14 O5 129.6(4)
O4 C14 C15 119.7(5)
O4 C14 C15A 115.1(4)
O5 C14 C15 110.0(5)
O5 C14 C15A 115.2(4)
F4 C15 C14 111.4(9)
F4 C15 F5 105.8(11)
F4 C15 F6 105.4(9)
F5 C15 C14 112.9(16)
F5 C15 F6 106.1(12)
F6 C15 C14 114.7(10)
F4A C15A C14 113.3(4)
F4A C15A F5A 108.4(6)
F4A C15A F6A 107.6(6)
F5A C15A C14 111.1(7)
F6A C15A C14 108.6(5)
F6A C15A F5A 107.7(6)
C16 O6 Pd1 122.0(3)
O6 C16 C17 113.5(4)
O6 C16 C17A 109.7(4)
O7 C16 O6 129.4(4)
O7 C16 C17 117.2(4)
O7 C16 C17A 120.2(5)
F7 C17 C16 110.4(5)
F7 C17 F8 105.9(7)
F7 C17 F9 105.3(7)
F8 C17 C16 115.0(5)
F8 C17 F9 105.9(6)
F9 C17 C16 113.7(5)
F7A C17A C16 112.3(8)
F7A C17A F8A 104.2(8)
F7A C17A F9A 105.8(9)
F8A C17A C16 118.6(7)
F8A C17A F9A 106.3(9)
F9A C17A C16 108.8(7)
C18 O8 Pd2 115.7(3)
O8 C18 C19 113.4(5)
O9 C18 O8 127.2(5)
O9 C18 C19 119.4(4)
F10 C19 C18 111.4(5)
F10 C19 F11 109.0(6)
F10 C19 F12 109.8(6)
F11 C19 C18 113.0(5)
F12 C19 C18 108.4(5)
F12 C19 F11 105.0(6)
F10A C19 C18 108.7(9)
F10A C19 F12A 105.3(10)
F11A C19 C18 116.6(10)
F11A C19 F10A 105.9(10)
F11A C19 F12A 104.3(10)
F12A C19 C18 115.1(9)
F10B C19 C18 110.3(9)
F10B C19 F12B 105.2(11)
F11B C19 C18 115.4(11)
F11B C19 F10B 109.0(11)
F11B C19 F12B 105.9(11)
F12B C19 C18 110.5(11)
C1S O2S H2S 108.3
O1S C1S O2S 126.5
O1S C1S C2S 123.6
O2S C1S C2S 109.9
F1S C2S C1S 108.2(4)
F1S C2S F2S 109.8(5)
F1S C2S F3S 110.2(5)
F2S C2S C1S 109.2(3)
F2S C2S F3S 110.6(5)
F3S C2S C1S 108.8(4)
C1SA O2SA H2SA 108.2
O1SA C1SA O2SA 126.5
O1SA C1SA C2SA 123.6
O2SA C1SA C2SA 109.9
F1SA C2SA C1SA 111.4(11)
F1SA C2SA F2SA 111.6(12)
F1SA C2SA F3SA 106.7(11)
F2SA C2SA C1SA 111.2(9)
F3SA C2SA C1SA 111.6(10)
F3SA C2SA F2SA 104.2(11)
C3S O4S H4S 108.2
O3S C3S O4S 126.5
O3S C3S C4S 123.6
O4S C3S C4S 109.9
F4S C4S C3S 113.9(5)
F5S C4S C3S 110.2(5)
F5S C4S F4S 108.3(6)
F5S C4S F6S 109.5(6)
F6S C4S C3S 113.9(4)
F6S C4S F4S 100.7(6)
C3SA O4SA H4SA 108.3
O3SA C3SA O4SA 126.5
O3SA C3SA C4SA 123.6
O4SA C3SA C4SA 109.9
F4SA C4SA C3SA 103.5(10)
F5SA C4SA C3SA 121.0(10)
F5SA C4SA F4SA 103.4(10)
F5SA C4SA F6SA 105.2(10)
F6SA C4SA C3SA 110.7(9)
F6SA C4SA F4SA 112.9(11)

loop_
_geom_bond_atom_site_label_1
_geom_bond_atom_site_label_2
_geom_bond_distance
Pd1 Pd2 2.7542(4)
Pd1 N1 1.991(3)
Pd1 O2 2.027(3)
Pd1 O4 2.047(3)
Pd1 O6 1.990(3)
Pd2 N2 1.996(3)
Pd2 O3 2.019(3)
Pd2 O5 2.028(3)
Pd2 O8 1.990(3)
O1 C6 1.204(5)
N1 C1 1.357(5)
N1 C5 1.342(5)
N2 C8 1.343(5)
N2 C11 1.358(5)
C1 H1 0.9500
C1 C2 1.369(6)
C2 H2 0.9500
C2 C3 1.373(6)
C3 H3 0.9500
C3 C4 1.379(6)
C4 C5 1.390(5)
C4 C6 1.490(5)
C5 C8 1.517(5)
C6 C7 1.491(6)
C7 C8 1.398(5)
C7 C9 1.376(6)
C9 H9 0.9500
C9 C10 1.375(7)
C10 H10 0.9500
C10 C11 1.380(6)
C11 H11 0.9500
O2 C12 1.243(5)
O3 C12 1.254(5)
C12 C13 1.534(5)
C13 F1B 1.3279(11)
C13 F2B 1.3278(11)
C13 F3B 1.3283(11)
C13 F1 1.3277(11)
C13 F2 1.3281(11)
C13 F3 1.3279(11)
C13 F1A 1.3278(11)
C13 F2A 1.3281(11)
C13 F3A 1.3278(11)
O4 C14 1.240(5)
O5 C14 1.252(5)
C14 C15 1.542(11)
C14 C15A 1.526(7)
C15 F4 1.3279(11)
C15 F5 1.3279(11)
C15 F6 1.3280(11)
C15A F4A 1.3276(11)
C15A F5A 1.3279(11)
C15A F6A 1.3277(11)
O6 C16 1.273(5)
O7 C16 1.200(5)
C16 C17 1.529(7)
C16 C17A 1.522(9)
C17 F7 1.3272(11)
C17 F8 1.3274(11)
C17 F9 1.3275(11)
C17A F7A 1.3275(11)
C17A F8A 1.3275(11)
C17A F9A 1.3275(11)
O8 C18 1.261(6)
O9 C18 1.223(6)
C18 C19 1.524(6)
C19 F10 1.3273(11)
C19 F11 1.3284(11)
C19 F12 1.3282(11)
C19 F10A 1.3282(11)
C19 F11A 1.3280(11)
C19 F12A 1.3283(11)
C19 F10B 1.3281(11)
C19 F11B 1.3278(11)
C19 F12B 1.3281(11)
O1S C1S 1.2027
O2S H2S 0.9768
O2S C1S 1.3392
C1S C2S 1.5509
C2S F1S 1.3268(11)
C2S F2S 1.3276(11)
C2S F3S 1.3277(11)
O1SA C1SA 1.2026
O2SA H2SA 0.9767
O2SA C1SA 1.3401
C1SA C2SA 1.5510
C2SA F1SA 1.3278(11)
C2SA F2SA 1.3280(11)
C2SA F3SA 1.3278(11)
O3S C3S 1.2026
O4S H4S 0.9768
O4S C3S 1.3394
C3S C4S 1.5508
C4S F4S 1.3273(11)
C4S F5S 1.3269(11)
C4S F6S 1.3274(11)
O3SA C3SA 1.2027
O4SA H4SA 0.9769
O4SA C3SA 1.3393
C3SA C4SA 1.5508
C4SA F4SA 1.3277(11)
C4SA F5SA 1.3273(11)
C4SA F6SA 1.3276(11)

loop_
_geom_torsion_atom_site_label_1
_geom_torsion_atom_site_label_2
_geom_torsion_atom_site_label_3
_geom_torsion_atom_site_label_4
_geom_torsion
Pd1 N1 C1 C2 -177.8(4)
Pd1 N1 C5 C4 175.8(3)
Pd1 N1 C5 C8 -4.0(6)
Pd1 O2 C12 O3 -1.4(6)
Pd1 O2 C12 C13 -179.0(2)
Pd1 O4 C14 O5 -4.6(7)
Pd1 O4 C14 C15 -173.7(6)
Pd1 O4 C14 C15A 172.9(3)
Pd1 O6 C16 O7 -7.4(7)
Pd1 O6 C16 C17 171.1(3)
Pd1 O6 C16 C17A -177.7(4)
Pd2 N2 C8 C5 -0.5(6)
Pd2 N2 C8 C7 177.6(3)
Pd2 N2 C11 C10 -178.4(4)
Pd2 O3 C12 O2 -8.0(6)
Pd2 O3 C12 C13 169.6(2)
Pd2 O5 C14 O4 -6.7(6)
Pd2 O5 C14 C15 163.2(6)
Pd2 O5 C14 C15A 175.8(3)
Pd2 O8 C18 O9 -3.7(7)
Pd2 O8 C18 C19 175.4(3)
O1 C6 C7 C8 -179.5(4)
O1 C6 C7 C9 2.4(7)
N1 C1 C2 C3 1.1(7)
N1 C5 C8 N2 -4.3(7)
N1 C5 C8 C7 177.4(4)
C1 N1 C5 C4 -2.3(5)
C1 N1 C5 C8 177.9(4)
C1 C2 C3 C4 -0.8(7)
C2 C3 C4 C5 -1.0(7)
C2 C3 C4 C6 179.0(4)
C3 C4 C5 N1 2.6(6)
C3 C4 C5 C8 -177.6(4)
C3 C4 C6 O1 -2.0(8)
C3 C4 C6 C7 178.4(4)
C4 C5 C8 N2 176.0(4)
C4 C5 C8 C7 -2.3(4)
C4 C6 C7 C8 0.1(4)
C4 C6 C7 C9 -178.0(4)
C5 N1 C1 C2 0.5(6)
C5 C4 C6 O1 178.0(4)
C5 C4 C6 C7 -1.6(4)
C6 C4 C5 N1 -177.4(3)
C6 C4 C5 C8 2.4(4)
C6 C7 C8 N2 -177.2(3)
C6 C7 C8 C5 1.3(4)
C6 C7 C9 C10 177.8(4)
C7 C9 C10 C11 -0.6(7)
C8 N2 C11 C10 0.7(6)
C8 C7 C9 C10 0.0(7)
C9 C7 C8 N2 1.0(6)
C9 C7 C8 C5 179.6(4)
C9 C10 C11 N2 0.3(8)
C11 N2 C8 C5 -179.4(4)
C11 N2 C8 C7 -1.3(5)
O2 C12 C13 F1B 24.6(16)
O2 C12 C13 F2B -103.6(16)
O2 C12 C13 F3B 140.6(16)
O2 C12 C13 F1 62.8(6)
O2 C12 C13 F2 -57.0(6)
O2 C12 C13 F3 -175.5(6)
O2 C12 C13 F1A 88.0(8)
O2 C12 C13 F2A -30.1(8)
O2 C12 C13 F3A -151.4(8)
O3 C12 C13 F1B -153.3(15)
O3 C12 C13 F2B 78.6(16)
O3 C12 C13 F3B -37.3(16)
O3 C12 C13 F1 -115.1(6)
O3 C12 C13 F2 125.1(6)
O3 C12 C13 F3 6.7(7)
O3 C12 C13 F1A -89.9(8)
O3 C12 C13 F2A 152.0(8)
O3 C12 C13 F3A 30.7(9)
O4 C14 C15 F4 -6.8(13)
O4 C14 C15 F5 -125.6(12)
O4 C14 C15 F6 112.8(10)
O4 C14 C15A F4A -27.1(6)
O4 C14 C15A F5A -149.4(6)
O4 C14 C15A F6A 92.4(7)
O5 C14 C15 F4 -177.8(11)
O5 C14 C15 F5 63.4(13)
O5 C14 C15 F6 -58.3(12)
O5 C14 C15A F4A 150.8(5)
O5 C14 C15A F5A 28.5(7)
O5 C14 C15A F6A -89.7(7)
O6 C16 C17 F7 104.1(7)
O6 C16 C17 F8 -15.5(8)
O6 C16 C17 F9 -137.8(7)
O6 C16 C17A F7A 161.6(8)
O6 C16 C17A F8A 39.9(10)
O6 C16 C17A F9A -81.6(10)
O7 C16 C17 F7 -77.2(8)
O7 C16 C17 F8 163.1(6)
O7 C16 C17 F9 40.9(8)
O7 C16 C17A F7A -9.7(11)
O7 C16 C17A F8A -131.4(8)
O7 C16 C17A F9A 107.1(10)
O8 C18 C19 F10 122.5(7)
O8 C18 C19 F11 -0.6(8)
O8 C18 C19 F12 -116.5(6)
O8 C18 C19 F10A 84.0(12)
O8 C18 C19 F11A -35.6(13)
O8 C18 C19 F12A -158.3(14)
O8 C18 C19 F10B 41.5(15)
O8 C18 C19 F11B -82.5(14)
O8 C18 C19 F12B 157.4(14)
O9 C18 C19 F10 -58.3(9)
O9 C18 C19 F11 178.6(7)
O9 C18 C19 F12 62.7(7)
O9 C18 C19 F10A -96.8(12)
O9 C18 C19 F11A 143.7(12)
O9 C18 C19 F12A 21.0(15)
O9 C18 C19 F10B -139.3(15)
O9 C18 C19 F11B 96.7(15)
O9 C18 C19 F12B -23.4(14)
O1S C1S C2S F1S -7.7(5)
O1S C1S C2S F2S -127.2(4)
O1S C1S C2S F3S 112.0(5)
O2S C1S C2S F1S 172.3(5)
O2S C1S C2S F2S 52.8(4)
O2S C1S C2S F3S -68.0(5)
O1SA C1SA C2SA F1SA -7.5(13)
O1SA C1SA C2SA F2SA -132.6(12)
O1SA C1SA C2SA F3SA 111.6(12)
O2SA C1SA C2SA F1SA 172.5(13)
O2SA C1SA C2SA F2SA 47.4(12)
O2SA C1SA C2SA F3SA -68.4(12)
O3S C3S C4S F4S 112.8(6)
O3S C3S C4S F5S -9.1(6)
O3S C3S C4S F6S -132.5(7)
O4S C3S C4S F4S -67.2(6)
O4S C3S C4S F5S 171.0(6)
O4S C3S C4S F6S 47.5(7)
O3SA C3SA C4SA F4SA -81.3(10)
O3SA C3SA C4SA F5SA 163.6(11)
O3SA C3SA C4SA F6SA 40.0(11)
O4SA C3SA C4SA F4SA 98.7(10)
O4SA C3SA C4SA F5SA -16.4(11)
O4SA C3SA C4SA F6SA -140.1(11)
